data_7001679
loop_
_publ_author_name
'Kurashina, Takayuki'
'Aoki, Shotaro'
'Hirasawa, Ryota'
'Hasegawa, Takeshi'
'Kasahara, Yuhki'
'Yoshida, Shoko'
'Yoza, Kenji'
'Nomiya, Kenji'

_publ_section_title
;
 Cyclic oligomer of oxide clusters through a siloxane bond. Synthesis
 and structure of reaction products of \a2-mono-lacunary Dawson
 polyoxometalate with tetrachlorosilane and tetraethoxysilane
;
_journal_issue 28
_journal_name_full 'Dalton Transactions'
_journal_page_first 5542
_journal_page_last 5550
_journal_paper_doi 10.1039/b902904d
_journal_year 2009
_chemical_formula_sum 'C26 H187 N13 O228 P6 Si6 W51'
_chemical_formula_weight 14061.60
_chemical_name_systematic
;
?
;
_space_group_IT_number 11
_symmetry_cell_setting monoclinic
_symmetry_space_group_name_Hall '-P 2yb'
_symmetry_space_group_name_H-M 'P 1 21/m 1'
_atom_sites_solution_primary direct
_atom_sites_solution_secondary difmap
_audit_creation_method SHELXL-97
_cell_angle_alpha 90.00
_cell_angle_beta 110.461(11)
_cell_angle_gamma 90.00
_cell_formula_units_Z 2
_cell_length_a 15.864(10)
_cell_length_b 37.04(2)
_cell_length_c 21.361(13)
_cell_measurement_reflns_used 985
_cell_measurement_temperature 90
_cell_measurement_theta_max 0.00
_cell_measurement_theta_min 0.00
_cell_volume 11760(12)
_computing_cell_refinement 'Bruker SMART'
_computing_data_collection 'Bruker SMART'
_computing_data_reduction 'Bruker SAINT'
_computing_molecular_graphics 'Bruker SHELXTL'
_computing_publication_material 'Bruker SHELXTL'
_computing_structure_refinement 'SHELXL-97 (Sheldrick, 1997)'
_computing_structure_solution 'SHELXS-97 (Sheldrick, 1990)'
_diffrn_ambient_temperature 90
_diffrn_detector_area_resol_mean 8.366
_diffrn_measured_fraction_theta_full 0.998
_diffrn_measured_fraction_theta_max 0.998
_diffrn_measurement_device_type 'CCD area detector'
_diffrn_measurement_method 'phi and omega scans'
_diffrn_radiation_monochromator graphite
_diffrn_radiation_source 'fine-focus sealed tube'
_diffrn_radiation_type MoK\a
_diffrn_radiation_wavelength 0.71073
_diffrn_reflns_av_R_equivalents 0.0744
_diffrn_reflns_av_sigmaI/netI 0.0461
_diffrn_reflns_limit_h_max 17
_diffrn_reflns_limit_h_min -17
_diffrn_reflns_limit_k_max 41
_diffrn_reflns_limit_k_min -40
_diffrn_reflns_limit_l_max 23
_diffrn_reflns_limit_l_min -23
_diffrn_reflns_number 104845
_diffrn_reflns_theta_full 23.26
_diffrn_reflns_theta_max 23.26
_diffrn_reflns_theta_min 1.02
_exptl_absorpt_coefficient_mu 25.019
_exptl_absorpt_correction_T_max 0.3677
_exptl_absorpt_correction_T_min 0.0772
_exptl_absorpt_correction_type empirical
_exptl_crystal_colour pale-yellow
_exptl_crystal_density_diffrn 3.971
_exptl_crystal_density_meas 0
_exptl_crystal_density_method 'not measured'
_exptl_crystal_description prism
_exptl_crystal_F_000 12412
_exptl_crystal_size_max 0.21
_exptl_crystal_size_mid 0.05
_exptl_crystal_size_min 0.05
_refine_diff_density_max 7.719
_refine_diff_density_min -4.910
_refine_diff_density_rms 0.514
_refine_ls_extinction_method none
_refine_ls_goodness_of_fit_ref 1.099
_refine_ls_matrix_type full
_refine_ls_number_parameters 1273
_refine_ls_number_reflns 17180
_refine_ls_number_restraints 4038
_refine_ls_restrained_S_all 1.009
_refine_ls_R_factor_all 0.0758
_refine_ls_R_factor_gt 0.0605
_refine_ls_shift/su_max 0.005
_refine_ls_shift/su_mean 0.000
_refine_ls_structure_factor_coef Fsqd
_refine_ls_weighting_details 'calc w=1/[\s^2^(Fo^2^)+(0.0674P)^2^+1332.6969P] where P=(Fo^2^+2Fc^2^)/3'
_refine_ls_weighting_scheme calc
_refine_ls_wR_factor_gt 0.1510
_refine_ls_wR_factor_ref 0.1646
_reflns_number_gt 14232
_reflns_number_total 17180
_reflns_threshold_expression >2sigma(I)
_cod_data_source_file b902904d.txt
_cod_data_source_block tak027s-mono-p21m
_cod_depositor_comments
;
The following automatic conversions were performed:
'_symmetry_cell_setting' value 'Monoclinic' changed to 'monoclinic'
according to '/home/saulius/struct/CIF-dictionaries/cif_core.dic'
dictionary named 'cif_core.dic' version 2.4.1 from 2010-06-29.

Automatic conversion script
Id: cif_fix_enum 1527 2010-12-29 10:47:43Z saulius 
;
_cod_original_cell_volume 11759(13)
_cod_original_sg_symbol_H-M P2(1)/m
_cod_database_code 7001679

loop_
_symmetry_equiv_pos_as_xyz
'x, y, z'
'-x, y+1/2, -z'
'-x, -y, -z'
'x, -y-1/2, z'

loop_
_atom_site_label
_atom_site_type_symbol
_atom_site_fract_x
_atom_site_fract_y
_atom_site_fract_z
_atom_site_U_iso_or_equiv
_atom_site_adp_type
_atom_site_occupancy
_atom_site_symmetry_multiplicity
_atom_site_calc_flag
_atom_site_refinement_flags
_atom_site_disorder_assembly
_atom_site_disorder_group
C7 C 0.741(2) 0.4055(9) 0.9677(16) 0.047(6) Uani 1 1 d U . .
C8 C 0.767(2) 0.4684(8) 0.9329(16) 0.041(6) Uani 1 1 d U . .
C2 C 0.017(4) 0.2500 0.041(3) 0.064(9) Uani 1 2 d SU . .
C1 C 0.150(3) 0.2500 0.001(3) 0.056(9) Uani 1 2 d SU . .
C5 C -0.026(3) 0.3751(11) 0.310(2) 0.070(7) Uani 1 1 d U . .
C3 C -0.020(3) 0.4135(11) 0.061(2) 0.069(8) Uani 1 1 d U . .
C6 C 0.016(3) 0.3617(10) 0.4346(19) 0.062(7) Uani 1 1 d U . .
C4 C 0.131(3) 0.3842(11) 0.142(2) 0.068(8) Uani 1 1 d U . .
N4 N 0.6968(15) 0.4380(6) 0.9232(12) 0.038(5) Uani 1 1 d U . .
N2 N 0.043(2) 0.4043(10) 0.1339(18) 0.081(8) Uani 1 1 d U . .
N1 N 0.046(3) 0.2500 -0.023(2) 0.064(9) Uani 1 2 d SU . .
N3 N 0.047(2) 0.3648(8) 0.3755(15) 0.061(5) Uani 1 1 d U . .
O1 O -0.033(2) 0.2500 0.3896(17) 0.061(5) Uani 1 2 d SU . .
O2 O 0.0136(13) 0.2865(7) 0.2919(11) 0.053(2) Uani 1 1 d U . .
O3 O -0.0058(14) 0.3240(7) 0.1753(11) 0.054(4) Uani 1 1 d U . .
O4 O 0.0245(19) 0.2500 0.1870(15) 0.049(3) Uani 1 2 d SU . .
O5 O 0.1567(18) 0.2500 0.3006(14) 0.046(2) Uani 1 2 d SU . .
O6 O 0.1320(13) 0.2881(6) 0.4075(10) 0.048(2) Uani 1 1 d U . .
O7 O 0.1508(13) 0.3286(6) 0.2915(10) 0.046(2) Uani 1 1 d U . .
O8 O 0.1594(13) 0.2928(6) 0.1917(10) 0.042(2) Uani 1 1 d U . .
O9 O 0.2871(12) 0.2851(6) 0.3779(10) 0.0405(18) Uani 1 1 d U . .
O10 O 0.2996(17) 0.2500 0.2776(13) 0.035(2) Uani 1 2 d SU . .
O11 O 0.2708(18) 0.2500 0.4951(14) 0.044(3) Uani 1 2 d SU . .
O12 O 0.2255(14) 0.3160(7) 0.5362(11) 0.053(4) Uani 1 1 d U . .
O13 O 0.2392(13) 0.3424(6) 0.4202(10) 0.046(2) Uani 1 1 d U . .
O14 O 0.2534(14) 0.3908(6) 0.3216(11) 0.052(4) Uani 1 1 d U . .
O15 O 0.2998(12) 0.3285(5) 0.2684(10) 0.038(2) Uani 1 1 d U . .
O16 O 0.2717(13) 0.3230(6) 0.1312(10) 0.045(4) Uani 1 1 d U . .
O17 O 0.2744(17) 0.2500 0.1557(13) 0.035(3) Uani 1 2 d SU . .
O18 O 0.3805(12) 0.3061(5) 0.5102(9) 0.037(2) Uani 1 1 d U . .
O19 O 0.3930(12) 0.3473(5) 0.3926(9) 0.036(2) Uani 1 1 d U . .
O20 O 0.4129(12) 0.2902(5) 0.2267(9) 0.032(2) Uani 1 1 d U . .
O21 O 0.4996(11) 0.2843(5) 0.4472(9) 0.0260(17) Uani 1 1 d U . .
O22 O 0.5044(16) 0.2500 0.3457(12) 0.026(2) Uani 1 2 d SU . .
O23 O 0.4894(15) 0.2500 0.5622(12) 0.025(3) Uani 1 2 d SU . .
O24 O 0.5115(11) 0.3153(5) 0.6293(9) 0.031(3) Uani 1 1 d U . .
O25 O 0.5220(12) 0.3450(5) 0.5122(9) 0.031(2) Uani 1 1 d U . .
O26 O 0.5427(13) 0.3899(5) 0.4151(10) 0.039(4) Uani 1 1 d U . .
O27 O 0.5089(11) 0.3275(5) 0.3373(9) 0.029(2) Uani 1 1 d U . .
O28 O 0.5681(12) 0.3235(5) 0.2270(9) 0.035(3) Uani 1 1 d U . .
O29 O 0.5645(16) 0.2500 0.2475(13) 0.030(3) Uani 1 2 d SU . .
O30 O 0.6370(15) 0.2500 0.4531(12) 0.023(2) Uani 1 2 d SU . .
O31 O 0.6310(11) 0.2917(4) 0.5757(8) 0.023(2) Uani 1 1 d U . .
O32 O 0.6554(11) 0.2916(5) 0.3497(9) 0.027(2) Uani 1 1 d U . .
O33 O 0.6414(11) 0.3289(5) 0.4479(9) 0.026(2) Uani 1 1 d U . .
O34 O 0.7736(11) 0.2940(4) 0.5377(8) 0.022(2) Uani 1 1 d U . .
O35 O 0.8122(12) 0.3234(5) 0.4313(9) 0.033(3) Uani 1 1 d U . .
O36 O 0.7897(15) 0.2500 0.4401(12) 0.026(3) Uani 1 2 d SU . .
O37 O 1.0159(10) 0.3089(4) 0.8797(8) 0.0181(19) Uani 1 1 d U . .
O38 O 1.0563(11) 0.3309(4) 1.0072(8) 0.023(3) Uani 1 1 d U . .
O39 O 0.9301(10) 0.3672(4) 0.9078(8) 0.0185(19) Uani 1 1 d U . .
O40 O 0.7742(11) 0.4030(5) 0.8326(9) 0.026(3) Uani 1 1 d U . .
O41 O 0.8451(10) 0.3518(4) 0.7740(8) 0.0187(19) Uani 1 1 d U . .
O42 O 1.0216(10) 0.3790(4) 0.8347(8) 0.0179(16) Uani 1 1 d U . .
O43 O 1.0954(10) 0.3118(4) 0.7875(8) 0.0162(19) Uani 1 1 d U . .
O44 O 1.1704(10) 0.3402(4) 0.9330(8) 0.0183(19) Uani 1 1 d U . .
O45 O 1.1015(10) 0.3964(4) 0.9689(8) 0.0182(19) Uani 1 1 d U . .
O46 O 0.9386(10) 0.4376(4) 0.8701(8) 0.0197(19) Uani 1 1 d U . .
O47 O 0.8681(10) 0.4190(4) 0.7464(8) 0.0207(19) Uani 1 1 d U . .
O48 O 0.9354(10) 0.3531(4) 0.6909(8) 0.0174(19) Uani 1 1 d U . .
O49 O 1.1732(10) 0.3799(4) 0.8223(8) 0.0158(16) Uani 1 1 d U . .
O50 O 1.1119(10) 0.4367(4) 0.8616(8) 0.0175(16) Uani 1 1 d U . .
O51 O 1.0420(10) 0.4157(4) 0.7409(8) 0.0185(16) Uani 1 1 d U . .
O52 O 1.1037(10) 0.3543(4) 0.6882(8) 0.0173(19) Uani 1 1 d U . .
O53 O 1.2114(10) 0.2918(4) 0.7246(8) 0.018(3) Uani 1 1 d U . .
O54 O 1.2676(10) 0.3227(4) 0.8525(8) 0.0170(19) Uani 1 1 d U . .
O55 O 1.3533(10) 0.3334(4) 0.9887(8) 0.022(3) Uani 1 1 d U . .
O56 O 1.2616(10) 0.4003(4) 0.9620(8) 0.0172(19) Uani 1 1 d U . .
O57 O 1.2255(11) 0.4385(4) 1.0626(8) 0.022(3) Uani 1 1 d U . .
O58 O 1.0855(10) 0.4685(4) 0.9606(8) 0.019(2) Uani 1 1 d U . .
O59 O 0.9376(11) 0.5104(4) 0.8899(8) 0.023(3) Uani 1 1 d U . .
O60 O 0.9626(11) 0.4787(4) 0.7781(8) 0.0227(19) Uani 1 1 d U . .
O61 O 0.8169(11) 0.4747(4) 0.6563(8) 0.024(3) Uani 1 1 d U . .
O62 O 0.9050(10) 0.4165(4) 0.6311(8) 0.020(2) Uani 1 1 d U . .
O63 O 0.9567(11) 0.3582(4) 0.5680(8) 0.022(3) Uani 1 1 d U . .
O64 O 1.2834(10) 0.3593(4) 0.7506(8) 0.0174(19) Uani 1 1 d U . .
O65 O 1.3626(10) 0.3831(4) 0.8938(8) 0.0179(19) Uani 1 1 d U . .
O66 O 1.2548(10) 0.4735(4) 0.9605(8) 0.0177(19) Uani 1 1 d U . .
O67 O 1.0962(10) 0.5133(4) 0.8642(8) 0.0196(19) Uani 1 1 d U . .
O68 O 0.9898(11) 0.4807(4) 0.6619(8) 0.0229(19) Uani 1 1 d U . .
O69 O 1.0654(10) 0.4152(4) 0.6168(8) 0.0212(19) Uani 1 1 d U . .
O70 O 1.3067(10) 0.4332(4) 0.7888(8) 0.0185(16) Uani 1 1 d U . .
O71 O 1.2415(10) 0.4882(4) 0.8265(8) 0.0194(16) Uani 1 1 d U . .
O72 O 1.1766(10) 0.4671(4) 0.7061(8) 0.0208(16) Uani 1 1 d U . .
O73 O 1.2430(10) 0.4067(4) 0.6516(8) 0.0198(19) Uani 1 1 d U . .
O74 O 1.3966(11) 0.3631(4) 0.6786(8) 0.022(3) Uani 1 1 d U . .
O75 O 1.4453(10) 0.3933(4) 0.8043(8) 0.020(2) Uani 1 1 d U . .
O76 O 1.5368(11) 0.4073(4) 0.9396(8) 0.025(3) Uani 1 1 d U . .
O77 O 1.3917(10) 0.4536(4) 0.9261(8) 0.0205(19) Uani 1 1 d U . .
O78 O 1.4101(10) 0.5138(4) 1.0134(8) 0.021(3) Uani 1 1 d U . .
O79 O 1.2651(10) 0.5399(4) 0.9098(8) 0.020(2) Uani 1 1 d U . .
O80 O 1.1240(11) 0.5847(4) 0.8344(9) 0.024(3) Uani 1 1 d U . .
O81 O 1.0925(11) 0.5296(4) 0.7403(8) 0.0226(19) Uani 1 1 d U . .
O82 O 1.0017(11) 0.5449(5) 0.6028(9) 0.030(3) Uani 1 1 d U . .
O83 O 1.0895(11) 0.4845(4) 0.5828(8) 0.024(2) Uani 1 1 d U . .
O84 O 1.1438(11) 0.4256(5) 0.5207(8) 0.026(3) Uani 1 1 d U . .
O85 O 1.3292(11) 0.4954(4) 0.7500(8) 0.0223(15) Uani 1 1 d U . .
O86 O 1.3995(11) 0.4368(4) 0.6970(8) 0.0222(19) Uani 1 1 d U . .
O87 O 1.4805(10) 0.4614(4) 0.8463(8) 0.0211(19) Uani 1 1 d U . .
O88 O 1.4155(10) 0.5173(4) 0.8857(8) 0.0199(19) Uani 1 1 d U . .
O89 O 1.2519(11) 0.5591(4) 0.7869(8) 0.0236(19) Uani 1 1 d U . .
O90 O 1.1856(11) 0.5386(4) 0.6621(8) 0.0248(19) Uani 1 1 d U . .
O91 O 1.2647(11) 0.4705(4) 0.6111(8) 0.0226(19) Uani 1 1 d U . .
O92 O 1.4347(11) 0.4821(5) 0.6017(9) 0.028(3) Uani 1 1 d U . .
O93 O 1.4865(11) 0.4988(4) 0.7385(8) 0.024(2) Uani 1 1 d U . .
O94 O 1.5826(11) 0.5260(5) 0.8653(9) 0.027(3) Uani 1 1 d U . .
O95 O 1.4162(11) 0.5551(4) 0.7831(9) 0.025(2) Uani 1 1 d U . .
O96 O 1.2938(12) 0.6010(5) 0.6916(9) 0.034(3) Uani 1 1 d U . .
O97 O 1.3480(11) 0.5335(4) 0.6547(9) 0.026(2) Uani 1 1 d U . .
O1S O 0.369(3) 0.2500 0.733(2) 0.079(11) Uani 1 2 d SU . .
O3S O 0.8846(14) 0.5530(6) 0.7484(11) 0.048(4) Uani 1 1 d U . .
O1R O 0.7695(15) 0.2500 0.6327(12) 0.021(3) Uani 1 2 d SU . .
O2R O 0.7820(10) 0.3185(4) 0.6576(8) 0.020(2) Uani 1 1 d U . .
O3R O 0.9241(10) 0.2934(4) 0.7527(8) 0.018(2) Uani 1 1 d U . .
O4R O 1.0509(14) 0.2500 0.8270(11) 0.017(3) Uani 1 2 d SU . .
P1 P 0.2620(6) 0.2500 0.3346(5) 0.0287(19) Uani 1 2 d SU . .
P2 P 0.5334(5) 0.2500 0.4227(4) 0.0142(16) Uani 1 2 d SU . .
P3 P 1.0880(4) 0.40332(15) 0.8139(3) 0.0111(11) Uani 1 1 d U . .
P4 P 1.2602(4) 0.47025(15) 0.7681(3) 0.0148(12) Uani 1 1 d U . .
Si1 Si 0.7379(4) 0.28948(18) 0.5990(3) 0.0199(13) Uani 1 1 d U . .
Si2 Si 0.8720(4) 0.32970(17) 0.7180(3) 0.0167(12) Uani 1 1 d U . .
Si3 Si 1.0238(4) 0.29146(16) 0.8120(3) 0.0146(12) Uani 1 1 d U . .
W1 W 0.05399(11) 0.2500 0.36049(10) 0.0594(6) Uani 1 2 d SU . .
W2 W 0.07105(8) 0.29615(5) 0.22823(7) 0.0541(4) Uani 1 1 d U . .
W3 W 0.25322(8) 0.30007(4) 0.47242(6) 0.0491(4) Uani 1 1 d U . .
W4 W 0.27152(8) 0.34545(4) 0.34074(6) 0.0449(3) Uani 1 1 d U . .
W5 W 0.28622(7) 0.29534(3) 0.19666(6) 0.0332(3) Uani 1 1 d U . .
W6 W 0.50537(7) 0.30004(3) 0.55365(5) 0.0234(2) Uani 1 1 d U . .
W7 W 0.52252(8) 0.34546(3) 0.42248(6) 0.0302(3) Uani 1 1 d U . .
W8 W 0.53817(7) 0.29528(3) 0.27958(5) 0.0273(3) Uani 1 1 d U . .
W9 W 0.73136(7) 0.29538(3) 0.44133(5) 0.0237(2) Uani 1 1 d U . .
W10 W 1.05338(6) 0.35173(3) 0.93668(5) 0.0176(2) Uani 1 1 d U . .
W11 W 0.87780(6) 0.39535(3) 0.82664(5) 0.0198(2) Uani 1 1 d U . .
W12 W 1.18817(6) 0.43678(3) 0.97777(5) 0.0175(2) Uani 1 1 d U . .
W13 W 1.00890(6) 0.48031(3) 0.87305(5) 0.0198(2) Uani 1 1 d U . .
W14 W 0.91397(6) 0.45254(3) 0.69649(5) 0.0210(2) Uani 1 1 d U . .
W15 W 0.99687(6) 0.38025(2) 0.64290(5) 0.0168(2) Uani 1 1 d U . .
W16 W 1.19031(6) 0.33077(2) 0.76100(5) 0.0142(2) Uani 1 1 d U . .
W17 W 1.27776(6) 0.35588(2) 0.92197(5) 0.0168(2) Uani 1 1 d U . .
W18 W 1.34476(6) 0.50002(3) 0.93459(5) 0.0186(2) Uani 1 1 d U . .
W19 W 1.16528(7) 0.54273(3) 0.82694(5) 0.0221(2) Uani 1 1 d U . .
W20 W 1.07478(7) 0.51292(3) 0.65105(5) 0.0258(3) Uani 1 1 d U . .
W21 W 1.15910(7) 0.44041(3) 0.59978(5) 0.0214(2) Uani 1 1 d U . .
W22 W 1.35152(6) 0.39286(3) 0.71975(5) 0.0179(2) Uani 1 1 d U . .
W23 W 1.43586(6) 0.41932(3) 0.88089(5) 0.0182(2) Uani 1 1 d U . .
W24 W 1.47568(7) 0.51027(3) 0.82288(5) 0.0222(2) Uani 1 1 d U . .
W25 W 1.29877(7) 0.55699(3) 0.71671(6) 0.0254(2) Uani 1 1 d U . .
W26 W 1.38296(7) 0.48451(3) 0.66086(5) 0.0236(2) Uani 1 1 d U . .

loop_
_atom_site_aniso_label
_atom_site_aniso_U_11
_atom_site_aniso_U_22
_atom_site_aniso_U_33
_atom_site_aniso_U_23
_atom_site_aniso_U_13
_atom_site_aniso_U_12
C7 0.046(8) 0.047(9) 0.047(9) -0.002(7) 0.014(7) 0.000(7)
C8 0.041(8) 0.041(8) 0.044(8) -0.004(7) 0.018(7) 0.001(7)
C2 0.067(11) 0.065(11) 0.061(11) 0.000 0.024(8) 0.000
C1 0.056(11) 0.058(11) 0.054(11) 0.000 0.022(8) 0.000
C5 0.069(9) 0.068(9) 0.067(9) -0.003(7) 0.018(7) 0.008(7)
C3 0.068(10) 0.070(10) 0.070(10) -0.006(7) 0.027(7) 0.003(7)
C6 0.063(9) 0.063(9) 0.061(9) 0.000(7) 0.023(7) 0.004(7)
C4 0.070(10) 0.067(10) 0.069(10) 0.001(7) 0.026(7) 0.001(7)
N4 0.034(7) 0.036(7) 0.045(7) -0.002(6) 0.015(6) -0.001(6)
N2 0.082(10) 0.078(10) 0.081(10) -0.001(7) 0.027(7) 0.003(7)
N1 0.064(11) 0.065(11) 0.062(11) 0.000 0.022(7) 0.000
N3 0.057(6) 0.066(7) 0.056(6) 0.001(6) 0.014(5) 0.009(6)
O1 0.045(7) 0.081(8) 0.054(8) 0.000 0.015(6) 0.000
O2 0.031(4) 0.081(4) 0.042(4) -0.003(3) 0.007(3) 0.006(3)
O3 0.039(6) 0.072(6) 0.046(6) 0.001(6) 0.007(5) 0.009(6)
O4 0.030(4) 0.072(4) 0.039(4) 0.000 0.006(4) 0.000
O5 0.027(3) 0.069(3) 0.037(3) 0.000 0.006(3) 0.000
O6 0.026(3) 0.073(3) 0.041(3) -0.007(3) 0.008(3) 0.007(3)
O7 0.030(3) 0.064(3) 0.038(3) -0.002(3) 0.006(3) 0.011(3)
O8 0.028(3) 0.058(3) 0.034(3) 0.002(3) 0.003(3) 0.003(3)
O9 0.027(3) 0.056(3) 0.035(3) -0.001(3) 0.007(3) 0.008(3)
O10 0.026(3) 0.048(3) 0.030(3) 0.000 0.007(3) 0.000
O11 0.028(4) 0.063(4) 0.037(4) 0.000 0.008(4) 0.000
O12 0.040(6) 0.069(6) 0.046(6) -0.007(6) 0.011(5) 0.013(5)
O13 0.034(3) 0.060(3) 0.040(3) -0.003(3) 0.008(3) 0.013(3)
O14 0.045(6) 0.054(6) 0.047(6) -0.001(6) 0.003(5) 0.014(5)
O15 0.029(3) 0.048(3) 0.033(3) 0.001(3) 0.004(3) 0.008(3)
O16 0.037(6) 0.050(6) 0.041(6) 0.003(5) 0.006(5) 0.004(5)
O17 0.028(4) 0.046(4) 0.029(4) 0.000 0.007(4) 0.000
O18 0.027(3) 0.047(3) 0.033(3) -0.002(3) 0.007(3) 0.007(3)
O19 0.031(3) 0.039(3) 0.034(3) 0.001(3) 0.006(3) 0.008(3)
O20 0.027(3) 0.038(3) 0.028(3) 0.002(3) 0.006(3) 0.001(3)
O21 0.023(3) 0.026(3) 0.027(3) 0.000(3) 0.007(3) 0.003(3)
O22 0.024(3) 0.027(3) 0.026(3) 0.000 0.007(3) 0.000
O23 0.020(4) 0.029(4) 0.028(4) 0.000 0.010(4) 0.000
O24 0.022(5) 0.035(6) 0.036(6) -0.005(5) 0.011(5) 0.005(5)
O25 0.029(3) 0.029(3) 0.030(3) -0.002(3) 0.005(3) 0.005(3)
O26 0.038(6) 0.035(6) 0.039(6) 0.005(5) 0.004(5) 0.000(5)
O27 0.026(3) 0.028(3) 0.029(3) 0.005(3) 0.007(3) 0.001(3)
O28 0.033(6) 0.037(6) 0.032(6) 0.002(5) 0.007(5) 0.003(5)
O29 0.026(4) 0.033(4) 0.028(4) 0.000 0.007(4) 0.000
O30 0.021(3) 0.022(3) 0.025(3) 0.000 0.008(3) 0.000
O31 0.020(3) 0.024(3) 0.025(3) 0.000(3) 0.006(3) 0.000(3)
O32 0.024(3) 0.027(3) 0.028(3) 0.004(3) 0.007(3) -0.002(3)
O33 0.025(3) 0.024(3) 0.028(3) 0.002(3) 0.007(3) 0.000(3)
O34 0.020(3) 0.021(3) 0.025(3) 0.002(3) 0.005(3) -0.001(3)
O35 0.030(6) 0.031(6) 0.033(6) 0.004(5) 0.006(5) -0.008(5)
O36 0.022(4) 0.028(4) 0.027(4) 0.000 0.008(4) 0.000
O37 0.017(3) 0.015(3) 0.021(3) -0.002(3) 0.005(3) 0.000(3)
O38 0.025(5) 0.017(5) 0.024(5) -0.006(5) 0.004(5) -0.004(5)
O39 0.018(3) 0.016(3) 0.022(3) -0.004(3) 0.007(3) -0.002(3)
O40 0.021(5) 0.026(5) 0.030(5) -0.002(5) 0.008(4) -0.003(5)
O41 0.016(3) 0.016(3) 0.022(3) -0.003(3) 0.005(3) -0.001(3)
O42 0.017(3) 0.014(3) 0.021(3) -0.004(2) 0.004(2) 0.001(2)
O43 0.015(3) 0.012(3) 0.020(3) -0.002(3) 0.004(3) -0.002(3)
O44 0.018(3) 0.014(3) 0.021(3) -0.003(3) 0.004(3) 0.000(3)
O45 0.018(3) 0.016(3) 0.020(3) -0.003(3) 0.006(3) -0.002(3)
O46 0.017(3) 0.016(3) 0.025(3) -0.006(3) 0.005(3) 0.001(3)
O47 0.018(3) 0.015(3) 0.025(3) -0.005(3) 0.002(3) 0.002(3)
O48 0.016(3) 0.015(3) 0.020(3) -0.002(3) 0.004(3) 0.000(3)
O49 0.015(3) 0.012(3) 0.019(3) -0.002(2) 0.004(2) 0.001(2)
O50 0.016(3) 0.015(3) 0.021(3) -0.004(2) 0.005(2) 0.001(2)
O51 0.017(3) 0.015(3) 0.021(3) -0.002(2) 0.003(2) 0.001(2)
O52 0.016(3) 0.014(3) 0.020(3) -0.002(3) 0.004(3) 0.001(3)
O53 0.015(5) 0.017(5) 0.024(5) -0.003(5) 0.008(4) -0.002(5)
O54 0.014(3) 0.014(3) 0.020(3) -0.001(3) 0.002(3) 0.001(3)
O55 0.021(5) 0.016(5) 0.024(5) -0.001(5) 0.002(5) 0.001(5)
O56 0.016(3) 0.014(3) 0.019(3) -0.001(3) 0.004(3) -0.002(3)
O57 0.023(5) 0.019(5) 0.021(5) -0.003(5) 0.005(5) -0.005(5)
O58 0.018(3) 0.015(3) 0.022(3) -0.006(3) 0.004(3) 0.001(3)
O59 0.022(5) 0.017(5) 0.028(5) -0.007(5) 0.008(5) 0.000(5)
O60 0.021(3) 0.018(3) 0.026(3) -0.002(3) 0.005(3) 0.002(3)
O61 0.022(5) 0.020(5) 0.027(5) 0.001(5) 0.004(5) 0.003(5)
O62 0.017(3) 0.016(3) 0.023(3) -0.003(3) 0.001(3) 0.001(3)
O63 0.022(5) 0.022(5) 0.020(5) -0.002(5) 0.004(5) 0.001(5)
O64 0.016(3) 0.014(3) 0.021(3) -0.001(3) 0.006(3) -0.001(3)
O65 0.015(3) 0.015(3) 0.022(3) -0.001(3) 0.003(3) 0.001(3)
O66 0.016(3) 0.016(3) 0.020(3) -0.005(3) 0.005(3) -0.001(3)
O67 0.019(3) 0.014(3) 0.025(3) -0.003(3) 0.006(3) 0.000(3)
O68 0.021(3) 0.018(3) 0.025(3) -0.001(3) 0.002(3) 0.003(3)
O69 0.020(3) 0.016(3) 0.023(3) 0.000(3) 0.002(3) -0.002(3)
O70 0.016(3) 0.016(3) 0.022(3) -0.002(2) 0.004(2) -0.001(2)
O71 0.019(3) 0.015(3) 0.023(3) -0.002(2) 0.005(2) -0.002(2)
O72 0.020(3) 0.017(3) 0.023(3) 0.000(2) 0.005(2) 0.000(2)
O73 0.020(3) 0.016(3) 0.021(3) -0.001(3) 0.006(3) -0.004(3)
O74 0.022(5) 0.019(5) 0.026(5) -0.006(5) 0.009(5) 0.003(5)
O75 0.017(3) 0.018(3) 0.023(3) -0.001(3) 0.005(3) -0.002(3)
O76 0.022(5) 0.021(5) 0.028(6) -0.003(5) 0.003(5) -0.003(5)
O77 0.018(3) 0.018(3) 0.023(3) -0.002(3) 0.003(3) -0.001(3)
O78 0.019(5) 0.021(5) 0.024(5) 0.000(5) 0.007(5) -0.004(5)
O79 0.019(3) 0.016(3) 0.024(3) -0.002(3) 0.005(3) -0.003(3)
O80 0.022(5) 0.016(5) 0.031(6) -0.005(5) 0.005(5) 0.003(5)
O81 0.022(3) 0.017(3) 0.026(3) 0.000(3) 0.005(3) 0.000(3)
O82 0.028(5) 0.025(6) 0.029(6) 0.005(5) 0.000(5) -0.002(5)
O83 0.023(3) 0.018(3) 0.025(3) 0.003(3) 0.003(3) -0.001(3)
O84 0.027(5) 0.026(5) 0.023(5) 0.003(5) 0.007(5) -0.002(5)
O85 0.021(2) 0.018(2) 0.025(2) -0.001(2) 0.006(2) -0.003(2)
O86 0.021(3) 0.020(3) 0.026(3) -0.001(3) 0.008(3) -0.004(3)
O87 0.019(3) 0.018(3) 0.024(3) -0.003(3) 0.004(3) -0.002(3)
O88 0.018(3) 0.017(3) 0.024(3) -0.002(3) 0.005(3) -0.003(3)
O89 0.023(3) 0.019(3) 0.027(3) 0.000(3) 0.006(3) -0.001(3)
O90 0.023(3) 0.020(3) 0.028(3) 0.001(3) 0.004(3) -0.002(3)
O91 0.023(3) 0.020(3) 0.023(3) 0.002(3) 0.007(3) -0.004(3)
O92 0.026(5) 0.027(6) 0.031(6) 0.001(5) 0.011(5) -0.002(5)
O93 0.020(3) 0.020(3) 0.028(3) -0.002(3) 0.006(3) -0.004(3)
O94 0.023(5) 0.027(6) 0.029(6) -0.002(5) 0.005(5) -0.005(5)
O95 0.023(3) 0.019(3) 0.029(3) -0.002(3) 0.004(3) -0.003(3)
O96 0.033(6) 0.028(6) 0.037(6) 0.002(5) 0.007(5) -0.003(5)
O97 0.025(3) 0.021(3) 0.029(3) 0.000(3) 0.006(3) -0.004(3)
O1S 0.076(13) 0.080(14) 0.081(14) 0.000 0.030(9) 0.000
O3S 0.047(6) 0.038(6) 0.047(6) -0.001(6) 0.004(5) 0.006(6)
O1R 0.018(4) 0.020(4) 0.024(4) 0.000 0.004(4) 0.000
O2R 0.016(3) 0.018(3) 0.023(3) -0.001(3) 0.004(3) -0.001(3)
O3R 0.016(3) 0.015(3) 0.021(3) 0.000(3) 0.004(3) -0.002(3)
O4R 0.015(4) 0.014(4) 0.020(4) 0.000 0.005(4) 0.000
P1 0.019(3) 0.042(4) 0.024(4) 0.000 0.006(3) 0.000
P2 0.015(3) 0.012(3) 0.017(3) 0.000 0.007(3) 0.000
P3 0.013(2) 0.007(2) 0.013(2) -0.002(2) 0.004(2) 0.001(2)
P4 0.014(2) 0.012(2) 0.016(3) -0.002(2) 0.002(2) -0.001(2)
Si1 0.016(3) 0.018(3) 0.022(3) 0.001(2) 0.003(2) -0.001(2)
Si2 0.014(2) 0.013(2) 0.021(3) -0.002(2) 0.002(2) 0.000(2)
Si3 0.012(2) 0.012(2) 0.018(3) -0.002(2) 0.003(2) -0.002(2)
W1 0.0140(8) 0.1231(19) 0.0404(11) 0.000 0.0084(8) 0.000
W2 0.0198(6) 0.0982(12) 0.0370(8) 0.0056(7) 0.0007(5) 0.0155(7)
W3 0.0170(6) 0.0941(11) 0.0338(7) -0.0102(7) 0.0058(5) 0.0189(6)
W4 0.0361(7) 0.0518(8) 0.0367(7) 0.0002(6) 0.0003(6) 0.0281(6)
W5 0.0239(6) 0.0441(7) 0.0253(6) 0.0042(5) 0.0008(5) 0.0033(5)
W6 0.0167(5) 0.0266(6) 0.0242(6) -0.0057(4) 0.0038(4) 0.0068(4)
W7 0.0332(6) 0.0182(5) 0.0338(6) 0.0029(5) 0.0049(5) 0.0073(5)
W8 0.0222(5) 0.0341(6) 0.0240(6) 0.0064(5) 0.0061(5) -0.0017(5)
W9 0.0174(5) 0.0263(6) 0.0260(6) 0.0041(5) 0.0057(4) -0.0061(4)
W10 0.0193(5) 0.0151(5) 0.0178(5) -0.0037(4) 0.0058(4) -0.0039(4)
W11 0.0137(5) 0.0156(5) 0.0299(6) -0.0075(4) 0.0074(4) -0.0003(4)
W12 0.0175(5) 0.0153(5) 0.0182(5) -0.0055(4) 0.0043(4) -0.0033(4)
W13 0.0170(5) 0.0140(5) 0.0266(6) -0.0075(4) 0.0053(4) 0.0014(4)
W14 0.0159(5) 0.0162(5) 0.0238(6) -0.0020(4) -0.0018(4) 0.0049(4)
W15 0.0158(5) 0.0134(5) 0.0180(5) -0.0016(4) 0.0019(4) -0.0027(4)
W16 0.0130(5) 0.0091(4) 0.0197(5) -0.0026(4) 0.0046(4) 0.0002(4)
W17 0.0140(5) 0.0127(5) 0.0192(5) -0.0002(4) 0.0001(4) 0.0008(4)
W18 0.0161(5) 0.0156(5) 0.0211(5) -0.0061(4) 0.0027(4) -0.0040(4)
W19 0.0193(5) 0.0115(5) 0.0322(6) -0.0042(4) 0.0049(4) 0.0010(4)
W20 0.0247(5) 0.0161(5) 0.0278(6) 0.0039(4) -0.0017(5) 0.0016(4)
W21 0.0227(5) 0.0193(5) 0.0188(5) 0.0021(4) 0.0032(4) -0.0055(4)
W22 0.0165(5) 0.0143(5) 0.0241(5) -0.0035(4) 0.0086(4) -0.0019(4)
W23 0.0118(5) 0.0159(5) 0.0238(5) -0.0019(4) 0.0022(4) -0.0005(4)
W24 0.0185(5) 0.0186(5) 0.0279(6) -0.0023(4) 0.0060(4) -0.0072(4)
W25 0.0271(6) 0.0148(5) 0.0310(6) 0.0013(4) 0.0060(5) -0.0041(4)
W26 0.0240(5) 0.0198(5) 0.0279(6) -0.0004(4) 0.0102(5) -0.0068(4)

loop_
_atom_type_symbol
_atom_type_description
_atom_type_scat_dispersion_real
_atom_type_scat_dispersion_imag
_atom_type_scat_source
C C 0.0033 0.0016 'International Tables Vol C Tables 4.2.6.8 and 6.1.1.4'
H H 0.0000 0.0000 'International Tables Vol C Tables 4.2.6.8 and 6.1.1.4'
N N 0.0061 0.0033 'International Tables Vol C Tables 4.2.6.8 and 6.1.1.4'
O O 0.0106 0.0060 'International Tables Vol C Tables 4.2.6.8 and 6.1.1.4'
Si Si 0.0817 0.0704 'International Tables Vol C Tables 4.2.6.8 and 6.1.1.4'
P P 0.1023 0.0942 'International Tables Vol C Tables 4.2.6.8 and 6.1.1.4'
W W -0.8490 6.8722 'International Tables Vol C Tables 4.2.6.8 and 6.1.1.4'

loop_
_geom_angle_atom_site_label_1
_geom_angle_atom_site_label_2
_geom_angle_atom_site_label_3
_geom_angle
_geom_angle_site_symmetry_1
_geom_angle_site_symmetry_3
_geom_angle_publ_flag
C7 N4 C8 110(2) . . ?
C4 N2 C3 117(3) . . ?
C1 N1 C2 108(4) . . ?
C6 N3 C5 115(3) . . ?
W2 O2 W1 123.7(11) . . ?
W2 O4 W2 122.8(15) 4_565 . ?
P1 O5 W2 124.9(9) . 4_565 ?
P1 O5 W2 124.9(9) . . ?
W2 O5 W2 91.5(10) 4_565 . ?
P1 O5 W1 124.4(16) . . ?
W2 O5 W1 90.3(8) 4_565 . ?
W2 O5 W1 90.3(8) . . ?
W1 O6 W3 145.1(12) . . ?
W2 O7 W4 150.1(11) . . ?
W2 O8 W5 152.7(11) . . ?
P1 O9 W3 128.4(12) . . ?
P1 O9 W4 127.9(11) . . ?
W3 O9 W4 92.1(7) . . ?
P1 O10 W5 128.4(8) . 4_565 ?
P1 O10 W5 128.4(8) . . ?
W5 O10 W5 90.4(9) 4_565 . ?
W3 O11 W3 151.8(16) 4_565 . ?
W3 O13 W4 123.4(11) . . ?
W4 O15 W5 152.5(12) . . ?
W5 O17 W5 127.5(14) . 4_565 ?
W6 O18 W3 165.9(12) . . ?
W4 O19 W7 163.6(11) . . ?
W5 O20 W8 161.2(11) . . ?
P2 O21 W6 129.9(10) . . ?
P2 O21 W7 127.6(10) . . ?
W6 O21 W7 91.3(6) . . ?
P2 O22 W8 126.1(8) . 4_565 ?
P2 O22 W8 126.1(8) . . ?
W8 O22 W8 90.1(8) 4_565 . ?
W6 O23 W6 158.0(14) 4_565 . ?
W7 O25 W6 120.6(9) . . ?
W7 O27 W8 152.4(10) . . ?
W8 O29 W8 122.5(13) 4_565 . ?
P2 O30 W9 125.9(7) . 4_565 ?
P2 O30 W9 125.9(7) . . ?
W9 O30 W9 92.7(8) 4_565 . ?
Si1 O31 W6 172.8(11) . . ?
W9 O32 W8 151.1(10) . . ?
W7 O33 W9 152.0(10) . . ?
Si1 O34 W9 141.4(10) . . ?
W9 O36 W9 121.9(12) 4_565 . ?
Si3 O37 W10 140.4(10) . . ?
W10 O39 W11 121.0(8) . . ?
Si2 O41 W11 139.8(10) . . ?
P3 O42 W10 125.3(9) . . ?
P3 O42 W11 125.0(9) . . ?
W10 O42 W11 94.0(6) . . ?
Si3 O43 W16 172.8(10) . . ?
W17 O44 W10 149.1(9) . . ?
W10 O45 W12 152.4(9) . . ?
W11 O46 W13 151.9(9) . . ?
W11 O47 W14 150.8(9) . . ?
Si2 O48 W15 170.1(10) . . ?
P3 O49 W16 129.7(9) . . ?
P3 O49 W17 128.1(9) . . ?
W16 O49 W17 91.7(5) . . ?
P3 O50 W12 127.5(9) . . ?
P3 O50 W13 125.9(8) . . ?
W12 O50 W13 90.5(5) . . ?
P3 O51 W14 128.0(9) . . ?
P3 O51 W15 128.4(9) . . ?
W14 O51 W15 90.8(5) . . ?
W16 O52 W15 156.6(9) . . ?
W17 O54 W16 122.9(8) . . ?
W12 O56 W17 151.9(9) . . ?
W13 O58 W12 122.3(8) . . ?
W13 O60 W14 150.9(9) . . ?
W14 O62 W15 122.2(8) . . ?
W16 O64 W22 164.6(9) . . ?
W23 O65 W17 163.8(9) . . ?
W12 O66 W18 162.2(9) . . ?
W19 O67 W13 162.2(9) . . ?
W20 O68 W14 165.0(10) . . ?
W21 O69 W15 164.1(9) . . ?
P4 O70 W23 128.5(9) . . ?
P4 O70 W22 126.6(9) . . ?
W23 O70 W22 91.1(5) . . ?
P4 O71 W19 128.4(9) . . ?
P4 O71 W18 127.8(9) . . ?
W19 O71 W18 91.0(5) . . ?
P4 O72 W20 128.2(9) . . ?
P4 O72 W21 129.4(9) . . ?
W20 O72 W21 89.5(5) . . ?
W21 O73 W22 154.1(9) . . ?
W22 O75 W23 122.5(8) . . ?
W23 O77 W18 152.8(10) . . ?
W18 O79 W19 123.6(8) . . ?
W19 O81 W20 152.5(9) . . ?
W20 O83 W21 123.1(9) . . ?
P4 O85 W24 125.5(9) . . ?
P4 O85 W26 124.6(9) . . ?
W24 O85 W26 91.3(6) . . ?
P4 O85 W25 123.2(9) . . ?
W24 O85 W25 91.3(5) . . ?
W26 O85 W25 90.9(6) . . ?
W26 O86 W22 150.7(9) . . ?
W24 O87 W23 151.9(9) . . ?
W18 O88 W24 151.2(9) . . ?
W25 O89 W19 150.0(9) . . ?
W25 O90 W20 151.1(10) . . ?
W26 O91 W21 150.6(9) . . ?
W24 O93 W26 122.1(8) . . ?
W25 O95 W24 123.5(8) . . ?
W26 O97 W25 123.8(9) . . ?
Si1 O1R Si1 127.7(15) 4_565 . ?
Si2 O2R Si1 144.8(11) . . ?
Si2 O3R Si3 126.1(10) . . ?
Si3 O4R Si3 148.2(15) . 4_565 ?
O10 P1 O9 112.3(9) . 4_565 ?
O10 P1 O9 112.3(9) . . ?
O9 P1 O9 112.5(16) 4_565 . ?
O10 P1 O5 106.2(15) . . ?
O9 P1 O5 106.4(9) 4_565 . ?
O9 P1 O5 106.4(9) . . ?
O30 P2 O21 107.6(8) . 4_565 ?
O30 P2 O21 107.6(8) . . ?
O21 P2 O21 111.2(14) 4_565 . ?
O30 P2 O22 109.0(13) . . ?
O21 P2 O22 110.6(8) 4_565 . ?
O21 P2 O22 110.6(8) . . ?
O51 P3 O50 110.3(9) . . ?
O51 P3 O49 111.4(9) . . ?
O50 P3 O49 111.1(8) . . ?
O51 P3 O42 109.4(9) . . ?
O50 P3 O42 107.7(9) . . ?
O49 P3 O42 106.9(8) . . ?
O72 P4 O71 112.7(9) . . ?
O72 P4 O70 111.4(9) . . ?
O71 P4 O70 111.1(9) . . ?
O72 P4 O85 107.5(9) . . ?
O71 P4 O85 106.9(9) . . ?
O70 P4 O85 106.8(9) . . ?
O31 Si1 O34 112.3(9) . . ?
O31 Si1 O2R 109.5(9) . . ?
O34 Si1 O2R 112.4(9) . . ?
O31 Si1 O1R 108.4(10) . . ?
O34 Si1 O1R 108.1(11) . . ?
O2R Si1 O1R 105.9(10) . . ?
O48 Si2 O2R 110.3(9) . . ?
O48 Si2 O3R 109.5(8) . . ?
O2R Si2 O3R 108.8(8) . . ?
O48 Si2 O41 110.9(9) . . ?
O2R Si2 O41 109.5(9) . . ?
O3R Si2 O41 107.8(9) . . ?
O43 Si3 O4R 110.3(10) . . ?
O43 Si3 O37 112.9(8) . . ?
O4R Si3 O37 107.6(10) . . ?
O43 Si3 O3R 109.2(8) . . ?
O4R Si3 O3R 108.4(10) . . ?
O37 Si3 O3R 108.3(8) . . ?
O1 W1 O6 105.5(9) . . ?
O1 W1 O6 105.5(9) . 4_565 ?
O6 W1 O6 95.1(13) . 4_565 ?
O1 W1 O2 100.4(10) . 4_565 ?
O6 W1 O2 153.7(9) . 4_565 ?
O6 W1 O2 82.2(9) 4_565 4_565 ?
O1 W1 O2 100.4(10) . . ?
O6 W1 O2 82.2(9) . . ?
O6 W1 O2 153.7(9) 4_565 . ?
O2 W1 O2 88.9(14) 4_565 . ?
O1 W1 O5 170.0(13) . . ?
O6 W1 O5 81.0(8) . . ?
O6 W1 O5 81.0(8) 4_565 . ?
O2 W1 O5 72.7(8) 4_565 . ?
O2 W1 O5 72.7(8) . . ?
O3 W2 O8 103.7(10) . . ?
O3 W2 O2 100.2(10) . . ?
O8 W2 O2 156.2(9) . . ?
O3 W2 O7 103.4(10) . . ?
O8 W2 O7 85.9(9) . . ?
O2 W2 O7 88.7(9) . . ?
O3 W2 O4 99.3(11) . . ?
O8 W2 O4 88.5(11) . . ?
O2 W2 O4 87.6(11) . . ?
O7 W2 O4 157.3(10) . . ?
O3 W2 O5 169.6(10) . . ?
O8 W2 O5 83.1(9) . . ?
O2 W2 O5 73.2(10) . . ?
O7 W2 O5 84.7(8) . . ?
O4 W2 O5 72.8(9) . . ?
O12 W3 O13 100.2(10) . . ?
O12 W3 O18 98.9(9) . . ?
O13 W3 O18 92.4(9) . . ?
O12 W3 O11 101.1(12) . . ?
O13 W3 O11 158.4(10) . . ?
O18 W3 O11 88.1(10) . . ?
O12 W3 O6 100.4(9) . . ?
O13 W3 O6 83.5(9) . . ?
O18 W3 O6 160.7(8) . . ?
O11 W3 O6 88.9(10) . . ?
O12 W3 O9 172.8(10) . . ?
O13 W3 O9 72.6(8) . . ?
O18 W3 O9 82.2(7) . . ?
O11 W3 O9 86.1(10) . . ?
O6 W3 O9 78.6(7) . . ?
O14 W4 O19 99.1(9) . . ?
O14 W4 O15 101.5(10) . . ?
O19 W4 O15 90.4(8) . . ?
O14 W4 O7 97.6(10) . . ?
O19 W4 O7 163.3(9) . . ?
O15 W4 O7 85.5(8) . . ?
O14 W4 O13 101.0(10) . . ?
O19 W4 O13 91.0(8) . . ?
O15 W4 O13 157.0(9) . . ?
O7 W4 O13 86.7(9) . . ?
O14 W4 O9 172.2(9) . . ?
O19 W4 O9 82.4(7) . . ?
O15 W4 O9 86.1(8) . . ?
O7 W4 O9 81.1(8) . . ?
O13 W4 O9 71.3(8) . . ?
O16 W5 O17 101.2(10) . . ?
O16 W5 O20 99.4(9) . . ?
O17 W5 O20 89.4(10) . . ?
O16 W5 O15 102.7(9) . . ?
O17 W5 O15 156.0(9) . . ?
O20 W5 O15 89.1(8) . . ?
O16 W5 O8 98.2(9) . . ?
O17 W5 O8 89.9(10) . . ?
O20 W5 O8 162.2(8) . . ?
O15 W5 O8 84.3(8) . . ?
O16 W5 O10 172.0(9) . . ?
O17 W5 O10 71.0(9) . . ?
O20 W5 O10 82.4(8) . . ?
O15 W5 O10 85.1(8) . . ?
O8 W5 O10 80.5(9) . . ?
O24 W6 O18 97.5(8) . . ?
O24 W6 O23 101.6(10) . . ?
O18 W6 O23 90.6(9) . . ?
O24 W6 O31 96.5(8) . . ?
O18 W6 O31 165.8(8) . . ?
O23 W6 O31 88.9(8) . . ?
O24 W6 O25 100.3(8) . . ?
O18 W6 O25 87.8(8) . . ?
O23 W6 O25 158.1(9) . . ?
O31 W6 O25 87.4(7) . . ?
O24 W6 O21 174.8(8) . . ?
O18 W6 O21 82.7(7) . . ?
O23 W6 O21 83.6(8) . . ?
O31 W6 O21 83.1(6) . . ?
O25 W6 O21 74.5(7) . . ?
O26 W7 O33 98.1(8) . . ?
O26 W7 O27 102.5(9) . . ?
O33 W7 O27 85.9(7) . . ?
O26 W7 O25 99.6(9) . . ?
O33 W7 O25 93.6(7) . . ?
O27 W7 O25 157.7(8) . . ?
O26 W7 O19 98.6(9) . . ?
O33 W7 O19 162.8(8) . . ?
O27 W7 O19 86.7(8) . . ?
O25 W7 O19 87.4(8) . . ?
O26 W7 O21 172.9(8) . . ?
O33 W7 O21 80.8(6) . . ?
O27 W7 O21 84.4(7) . . ?
O25 W7 O21 73.5(7) . . ?
O19 W7 O21 83.0(7) . . ?
O28 W8 O27 103.3(8) . . ?
O28 W8 O29 98.9(9) . . ?
O27 W8 O29 157.4(9) . . ?
O28 W8 O20 98.1(8) . . ?
O27 W8 O20 90.3(8) . . ?
O29 W8 O20 90.8(9) . . ?
O28 W8 O32 97.9(8) . . ?
O27 W8 O32 85.9(7) . . ?
O29 W8 O32 86.8(9) . . ?
O20 W8 O32 164.0(7) . . ?
O28 W8 O22 172.4(8) . . ?
O27 W8 O22 84.2(7) . . ?
O29 W8 O22 73.5(8) . . ?
O20 W8 O22 83.0(8) . . ?
O32 W8 O22 81.1(7) . . ?
O35 W9 O32 98.5(8) . . ?
O35 W9 O36 98.2(9) . . ?
O32 W9 O36 93.2(9) . . ?
O35 W9 O34 98.8(8) . . ?
O32 W9 O34 161.8(7) . . ?
O36 W9 O34 90.1(9) . . ?
O35 W9 O33 102.9(8) . . ?
O32 W9 O33 84.5(7) . . ?
O36 W9 O33 158.9(8) . . ?
O34 W9 O33 85.9(7) . . ?
O35 W9 O30 170.7(7) . . ?
O32 W9 O30 81.9(8) . . ?
O36 W9 O30 72.6(7) . . ?
O34 W9 O30 82.1(7) . . ?
O33 W9 O30 86.4(6) . . ?
O38 W10 O45 101.5(7) . . ?
O38 W10 O39 97.5(7) . . ?
O45 W10 O39 95.5(6) . . ?
O38 W10 O44 102.1(7) . . ?
O45 W10 O44 86.2(6) . . ?
O39 W10 O44 159.6(7) . . ?
O38 W10 O37 95.3(7) . . ?
O45 W10 O37 161.8(7) . . ?
O39 W10 O37 89.3(6) . . ?
O44 W10 O37 83.3(6) . . ?
O38 W10 O42 169.6(7) . . ?
O45 W10 O42 83.3(6) . . ?
O39 W10 O42 72.7(6) . . ?
O44 W10 O42 87.3(6) . . ?
O37 W10 O42 81.3(6) . . ?
O40 W11 O47 102.4(7) . . ?
O40 W11 O46 99.4(7) . . ?
O47 W11 O46 85.8(7) . . ?
O40 W11 O41 96.5(7) . . ?
O47 W11 O41 86.5(7) . . ?
O46 W11 O41 163.6(7) . . ?
O40 W11 O39 98.3(7) . . ?
O47 W11 O39 159.3(7) . . ?
O46 W11 O39 91.2(7) . . ?
O41 W11 O39 90.8(7) . . ?
O40 W11 O42 170.2(7) . . ?
O47 W11 O42 87.4(6) . . ?
O46 W11 O42 82.0(6) . . ?
O41 W11 O42 83.2(6) . . ?
O39 W11 O42 72.0(6) . . ?
O57 W12 O66 100.1(7) . . ?
O57 W12 O56 102.2(7) . . ?
O66 W12 O56 93.4(7) . . ?
O57 W12 O58 97.7(7) . . ?
O66 W12 O58 91.0(7) . . ?
O56 W12 O58 158.5(7) . . ?
O57 W12 O45 95.8(7) . . ?
O66 W12 O45 164.0(7) . . ?
O56 W12 O45 84.0(6) . . ?
O58 W12 O45 86.1(6) . . ?
O57 W12 O50 170.0(7) . . ?
O66 W12 O50 84.8(6) . . ?
O56 W12 O50 86.1(6) . . ?
O58 W12 O50 73.3(6) . . ?
O45 W12 O50 79.3(6) . . ?
O59 W13 O58 100.6(7) . . ?
O59 W13 O60 102.0(7) . . ?
O58 W13 O60 157.3(7) . . ?
O59 W13 O67 99.2(7) . . ?
O58 W13 O67 90.4(7) . . ?
O60 W13 O67 86.4(7) . . ?
O59 W13 O46 97.1(7) . . ?
O58 W13 O46 90.5(7) . . ?
O60 W13 O46 86.3(7) . . ?
O67 W13 O46 163.2(7) . . ?
O59 W13 O50 173.9(7) . . ?
O58 W13 O50 73.6(6) . . ?
O60 W13 O50 83.8(6) . . ?
O67 W13 O50 82.9(6) . . ?
O46 W13 O50 81.3(6) . . ?
O61 W14 O62 98.4(7) . . ?
O61 W14 O60 102.9(7) . . ?
O62 W14 O60 158.7(7) . . ?
O61 W14 O68 97.0(7) . . ?
O62 W14 O68 89.7(7) . . ?
O60 W14 O68 88.1(7) . . ?
O61 W14 O47 98.1(7) . . ?
O62 W14 O47 90.5(7) . . ?
O60 W14 O47 86.1(7) . . ?
O68 W14 O47 164.7(7) . . ?
O61 W14 O51 172.2(7) . . ?
O62 W14 O51 73.8(6) . . ?
O60 W14 O51 84.8(6) . . ?
O68 W14 O51 84.4(6) . . ?
O47 W14 O51 81.0(6) . . ?
O63 W15 O52 102.1(7) . . ?
O63 W15 O69 96.6(7) . . ?
O52 W15 O69 89.7(7) . . ?
O63 W15 O48 99.0(7) . . ?
O52 W15 O48 89.6(6) . . ?
O69 W15 O48 164.1(7) . . ?
O63 W15 O62 101.1(7) . . ?
O52 W15 O62 156.7(7) . . ?
O69 W15 O62 88.3(7) . . ?
O48 W15 O62 86.1(7) . . ?
O63 W15 O51 174.0(7) . . ?
O52 W15 O51 83.6(6) . . ?
O69 W15 O51 81.6(6) . . ?
O48 W15 O51 82.6(6) . . ?
O62 W15 O51 73.1(6) . . ?
O53 W16 O52 102.4(7) . . ?
O53 W16 O64 97.6(7) . . ?
O52 W16 O64 91.1(7) . . ?
O53 W16 O43 97.0(7) . . ?
O52 W16 O43 89.5(7) . . ?
O64 W16 O43 164.9(6) . . ?
O53 W16 O54 99.9(7) . . ?
O52 W16 O54 157.6(6) . . ?
O64 W16 O54 87.7(7) . . ?
O43 W16 O54 86.1(6) . . ?
O53 W16 O49 172.9(7) . . ?
O52 W16 O49 84.7(6) . . ?
O64 W16 O49 82.9(6) . . ?
O43 W16 O49 82.1(6) . . ?
O54 W16 O49 73.0(6) . . ?
O55 W17 O54 100.3(7) . . ?
O55 W17 O44 98.4(7) . . ?
O54 W17 O44 93.8(6) . . ?
O55 W17 O56 102.1(7) . . ?
O54 W17 O56 157.3(6) . . ?
O44 W17 O56 86.6(6) . . ?
O55 W17 O65 98.7(7) . . ?
O54 W17 O65 88.4(6) . . ?
O44 W17 O65 162.1(6) . . ?
O56 W17 O65 84.6(6) . . ?
O55 W17 O49 172.6(6) . . ?
O54 W17 O49 72.4(6) . . ?
O44 W17 O49 81.3(6) . . ?
O56 W17 O49 85.2(6) . . ?
O65 W17 O49 82.5(6) . . ?
O78 W18 O88 99.7(7) . . ?
O78 W18 O79 99.1(7) . . ?
O88 W18 O79 92.7(7) . . ?
O78 W18 O77 103.8(7) . . ?
O88 W18 O77 85.8(7) . . ?
O79 W18 O77 157.0(7) . . ?
O78 W18 O66 97.0(7) . . ?
O88 W18 O66 162.6(6) . . ?
O79 W18 O66 89.4(7) . . ?
O77 W18 O66 85.6(7) . . ?
O78 W18 O71 171.8(7) . . ?
O88 W18 O71 82.3(6) . . ?
O79 W18 O71 72.8(6) . . ?
O77 W18 O71 84.3(6) . . ?
O66 W18 O71 81.9(6) . . ?
O80 W19 O81 101.7(7) . . ?
O80 W19 O67 100.7(7) . . ?
O81 W19 O67 91.1(7) . . ?
O80 W19 O79 100.4(7) . . ?
O81 W19 O79 157.3(7) . . ?
O67 W19 O79 89.6(7) . . ?
O80 W19 O89 96.3(7) . . ?
O81 W19 O89 86.1(7) . . ?
O67 W19 O89 163.0(7) . . ?
O79 W19 O89 86.6(7) . . ?
O80 W19 O71 172.0(7) . . ?
O81 W19 O71 85.1(6) . . ?
O67 W19 O71 83.3(6) . . ?
O79 W19 O71 72.5(6) . . ?
O89 W19 O71 79.8(6) . . ?
O82 W20 O68 98.5(8) . . ?
O82 W20 O83 99.3(8) . . ?
O68 W20 O83 91.7(7) . . ?
O82 W20 O81 101.8(8) . . ?
O68 W20 O81 86.8(7) . . ?
O83 W20 O81 158.8(7) . . ?
O82 W20 O90 97.3(8) . . ?
O68 W20 O90 163.3(7) . . ?
O83 W20 O90 90.9(7) . . ?
O81 W20 O90 84.8(7) . . ?
O82 W20 O72 173.7(7) . . ?
O68 W20 O72 82.9(6) . . ?
O83 W20 O72 74.6(6) . . ?
O81 W20 O72 84.3(6) . . ?
O90 W20 O72 81.9(6) . . ?
O84 W21 O73 101.2(7) . . ?
O84 W21 O69 100.4(7) . . ?
O73 W21 O69 90.1(7) . . ?
O84 W21 O83 102.2(8) . . ?
O73 W21 O83 156.0(7) . . ?
O69 W21 O83 91.0(7) . . ?
O84 W21 O91 97.2(7) . . ?
O73 W21 O91 84.6(7) . . ?
O69 W21 O91 162.3(7) . . ?
O83 W21 O91 87.2(7) . . ?
O84 W21 O72 174.3(7) . . ?
O73 W21 O72 83.8(6) . . ?
O69 W21 O72 82.0(6) . . ?
O83 W21 O72 72.5(6) . . ?
O91 W21 O72 80.7(6) . . ?
O74 W22 O73 102.1(7) . . ?
O74 W22 O75 99.5(7) . . ?
O73 W22 O75 158.2(7) . . ?
O74 W22 O64 98.5(7) . . ?
O73 W22 O64 88.3(7) . . ?
O75 W22 O64 91.5(7) . . ?
O74 W22 O86 98.0(7) . . ?
O73 W22 O86 84.8(7) . . ?
O75 W22 O86 89.2(7) . . ?
O64 W22 O86 163.1(7) . . ?
O74 W22 O70 172.5(7) . . ?
O73 W22 O70 85.3(6) . . ?
O75 W22 O70 73.1(6) . . ?
O64 W22 O70 82.3(6) . . ?
O86 W22 O70 81.7(6) . . ?
O76 W23 O65 100.2(7) . . ?
O76 W23 O77 102.8(7) . . ?
O65 W23 O77 92.7(7) . . ?
O76 W23 O75 99.2(7) . . ?
O65 W23 O75 90.2(7) . . ?
O77 W23 O75 157.0(7) . . ?
O76 W23 O87 96.6(7) . . ?
O65 W23 O87 163.2(7) . . ?
O77 W23 O87 84.6(7) . . ?
O75 W23 O87 86.2(7) . . ?
O76 W23 O70 171.7(7) . . ?
O65 W23 O70 82.8(6) . . ?
O77 W23 O70 84.8(6) . . ?
O75 W23 O70 72.9(6) . . ?
O87 W23 O70 80.5(6) . . ?
O94 W24 O87 104.2(7) . . ?
O94 W24 O88 103.0(7) . . ?
O87 W24 O88 85.9(7) . . ?
O94 W24 O93 100.0(8) . . ?
O87 W24 O93 91.6(7) . . ?
O88 W24 O93 156.7(7) . . ?
O94 W24 O95 100.3(7) . . ?
O87 W24 O95 155.2(7) . . ?
O88 W24 O95 84.6(7) . . ?
O93 W24 O95 88.1(7) . . ?
O94 W24 O85 170.3(7) . . ?
O87 W24 O85 83.6(6) . . ?
O88 W24 O85 83.0(6) . . ?
O93 W24 O85 73.8(6) . . ?
O95 W24 O85 72.4(6) . . ?
O96 W25 O89 102.8(8) . . ?
O96 W25 O90 102.7(8) . . ?
O89 W25 O90 87.3(7) . . ?
O96 W25 O95 101.1(8) . . ?
O89 W25 O95 88.0(7) . . ?
O90 W25 O95 156.1(7) . . ?
O96 W25 O97 101.3(8) . . ?
O89 W25 O97 155.9(7) . . ?
O90 W25 O97 86.6(7) . . ?
O95 W25 O97 88.3(7) . . ?
O96 W25 O85 170.7(7) . . ?
O89 W25 O85 84.2(6) . . ?
O90 W25 O85 83.7(6) . . ?
O95 W25 O85 72.6(6) . . ?
O97 W25 O85 72.0(6) . . ?
O92 W26 O91 102.0(8) . . ?
O92 W26 O97 101.6(8) . . ?
O91 W26 O97 90.9(7) . . ?
O92 W26 O86 102.3(7) . . ?
O91 W26 O86 86.6(7) . . ?
O97 W26 O86 155.9(7) . . ?
O92 W26 O93 99.2(8) . . ?
O91 W26 O93 158.8(7) . . ?
O97 W26 O93 86.4(7) . . ?
O86 W26 O93 87.3(7) . . ?
O92 W26 O85 170.7(7) . . ?
O91 W26 O85 86.2(6) . . ?
O97 W26 O85 73.4(7) . . ?
O86 W26 O85 82.5(6) . . ?
O93 W26 O85 72.9(6) . . ?

loop_
_geom_bond_atom_site_label_1
_geom_bond_atom_site_label_2
_geom_bond_distance
_geom_bond_site_symmetry_2
_geom_bond_publ_flag
C7 N4 1.54(4) . ?
C8 N4 1.55(4) . ?
C2 N1 1.59(7) . ?
C1 N1 1.54(6) . ?
C5 N3 1.52(5) . ?
C3 N2 1.57(5) . ?
C6 N3 1.51(5) . ?
C4 N2 1.54(5) . ?
O1 W1 1.71(3) . ?
O2 W2 1.92(2) . ?
O2 W1 1.93(2) . ?
O3 W2 1.69(2) . ?
O4 W2 1.946(14) 4_565 ?
O4 W2 1.946(14) . ?
O5 P1 1.57(3) . ?
O5 W2 2.385(19) 4_565 ?
O5 W2 2.385(19) . ?
O5 W1 2.40(3) . ?
O6 W1 1.91(2) . ?
O6 W3 1.99(2) . ?
O7 W2 1.92(2) . ?
O7 W4 1.94(2) . ?
O8 W2 1.83(2) . ?
O8 W5 1.979(19) . ?
O9 P1 1.56(2) . ?
O9 W3 2.33(2) . ?
O9 W4 2.36(2) . ?
O10 P1 1.53(3) . ?
O10 W5 2.366(19) 4_565 ?
O10 W5 2.366(19) . ?
O11 W3 1.912(7) 4_565 ?
O11 W3 1.912(7) . ?
O12 W3 1.68(2) . ?
O13 W3 1.89(2) . ?
O13 W4 1.94(2) . ?
O14 W4 1.73(2) . ?
O15 W4 1.86(2) . ?
O15 W5 1.92(2) . ?
O16 W5 1.68(2) . ?
O17 W5 1.872(12) . ?
O17 W5 1.872(12) 4_565 ?
O18 W6 1.885(18) . ?
O18 W3 1.907(18) . ?
O19 W4 1.859(18) . ?
O19 W7 1.928(18) . ?
O20 W5 1.894(17) . ?
O20 W8 1.921(17) . ?
O21 P2 1.541(17) . ?
O21 W6 2.317(17) . ?
O21 W7 2.381(17) . ?
O22 P2 1.55(3) . ?
O22 W8 2.371(17) 4_565 ?
O22 W8 2.371(17) . ?
O23 W6 1.888(5) 4_565 ?
O23 W6 1.888(5) . ?
O24 W6 1.682(18) . ?
O25 W7 1.919(18) . ?
O25 W6 1.948(18) . ?
O26 W7 1.693(19) . ?
O27 W7 1.877(18) . ?
O27 W8 1.886(18) . ?
O28 W8 1.718(19) . ?
O29 W8 1.913(12) 4_565 ?
O29 W8 1.913(12) . ?
O30 P2 1.54(2) . ?
O30 W9 2.323(16) 4_565 ?
O30 W9 2.323(16) . ?
O31 Si1 1.593(17) . ?
O31 W6 1.906(16) . ?
O32 W9 1.911(17) . ?
O32 W8 1.943(17) . ?
O33 W7 1.874(17) . ?
O33 W9 1.934(17) . ?
O34 Si1 1.607(18) . ?
O34 W9 1.931(17) . ?
O35 W9 1.720(17) . ?
O36 W9 1.923(11) 4_565 ?
O36 W9 1.923(11) . ?
O37 Si3 1.628(17) . ?
O37 W10 1.962(15) . ?
O38 W10 1.678(17) . ?
O39 W10 1.921(15) . ?
O39 W11 1.944(16) . ?
O40 W11 1.717(16) . ?
O41 Si2 1.624(17) . ?
O41 W11 1.930(15) . ?
O42 P3 1.563(16) . ?
O42 W10 2.292(16) . ?
O42 W11 2.308(15) . ?
O43 Si3 1.596(16) . ?
O43 W16 1.917(15) . ?
O44 W17 1.890(15) . ?
O44 W10 1.932(15) . ?
O45 W10 1.851(15) . ?
O45 W12 1.995(15) . ?
O46 W11 1.901(15) . ?
O46 W13 1.924(15) . ?
O47 W11 1.883(17) . ?
O47 W14 1.936(16) . ?
O48 Si2 1.585(17) . ?
O48 W15 1.926(15) . ?
O49 P3 1.563(16) . ?
O49 W16 2.313(15) . ?
O49 W17 2.368(15) . ?
O50 P3 1.562(16) . ?
O50 W12 2.349(16) . ?
O50 W13 2.372(15) . ?
O51 P3 1.543(17) . ?
O51 W14 2.354(15) . ?
O51 W15 2.360(15) . ?
O52 W16 1.890(15) . ?
O52 W15 1.893(15) . ?
O53 W16 1.727(15) . ?
O54 W17 1.889(15) . ?
O54 W16 1.933(15) . ?
O55 W17 1.723(16) . ?
O56 W12 1.888(15) . ?
O56 W17 1.914(15) . ?
O57 W12 1.699(16) . ?
O58 W13 1.892(16) . ?
O58 W12 1.937(15) . ?
O59 W13 1.713(16) . ?
O60 W13 1.901(17) . ?
O60 W14 1.907(16) . ?
O61 W14 1.691(16) . ?
O62 W14 1.900(16) . ?
O62 W15 1.933(15) . ?
O63 W15 1.710(16) . ?
O64 W16 1.891(15) . ?
O64 W22 1.909(15) . ?
O65 W23 1.857(15) . ?
O65 W17 1.939(15) . ?
O66 W12 1.837(15) . ?
O66 W18 1.965(15) . ?
O67 W19 1.905(16) . ?
O67 W13 1.906(15) . ?
O68 W20 1.873(16) . ?
O68 W14 1.925(17) . ?
O69 W21 1.894(16) . ?
O69 W15 1.896(16) . ?
O70 P4 1.549(16) . ?
O70 W23 2.348(15) . ?
O70 W22 2.376(16) . ?
O71 P4 1.530(17) . ?
O71 W19 2.356(15) . ?
O71 W18 2.359(16) . ?
O72 P4 1.516(17) . ?
O72 W20 2.354(16) . ?
O72 W21 2.402(16) . ?
O73 W21 1.876(16) . ?
O73 W22 1.897(16) . ?
O74 W22 1.714(15) . ?
O75 W22 1.897(16) . ?
O75 W23 1.949(16) . ?
O76 W23 1.713(16) . ?
O77 W23 1.873(16) . ?
O77 W18 1.908(16) . ?
O78 W18 1.716(16) . ?
O79 W18 1.896(16) . ?
O79 W19 1.921(16) . ?
O80 W19 1.716(16) . ?
O81 W19 1.870(16) . ?
O81 W20 1.930(17) . ?
O82 W20 1.724(17) . ?
O83 W20 1.879(17) . ?
O83 W21 1.932(16) . ?
O84 W21 1.711(17) . ?
O85 P4 1.585(17) . ?
O85 W24 2.365(16) . ?
O85 W26 2.377(17) . ?
O85 W25 2.389(16) . ?
O86 W26 1.910(16) . ?
O86 W22 1.929(16) . ?
O87 W24 1.874(16) . ?
O87 W23 1.960(16) . ?
O88 W18 1.892(16) . ?
O88 W24 1.917(16) . ?
O89 W25 1.893(17) . ?
O89 W19 1.953(17) . ?
O90 W25 1.893(16) . ?
O90 W20 1.939(16) . ?
O91 W26 1.877(16) . ?
O91 W21 1.955(16) . ?
O92 W26 1.734(17) . ?
O93 W24 1.918(17) . ?
O93 W26 1.956(16) . ?
O94 W24 1.721(16) . ?
O95 W25 1.908(16) . ?
O95 W24 1.952(16) . ?
O96 W25 1.711(18) . ?
O97 W26 1.889(17) . ?
O97 W25 1.960(17) . ?
O1R Si1 1.629(12) 4_565 ?
O1R Si1 1.629(12) . ?
O2R Si2 1.609(16) . ?
O2R Si1 1.612(17) . ?
O3R Si2 1.616(16) . ?
O3R Si3 1.646(16) . ?
O4R Si3 1.596(8) . ?
O4R Si3 1.596(8) 4_565 ?
P1 O9 1.56(2) 4_565 ?
P2 O21 1.541(17) 4_565 ?
W1 O6 1.92(2) 4_565 ?
W1 O2 1.93(2) 4_565 ?
